data_1529874
loop_
_publ_author_name
'Zhao, Ming'
'Onakpa, Monday M.'
'Santarsiero, Bernard D.'
'Huang, Xiao-Jun'
'Zhang, Xiao-Qi'
'Chen, Jia'
'Cheng, Jian-Jun'
'Longnecker, Richard'
'Che, Chun-Tao'

_publ_section_title
;
 Icacinlactone H and Icacintrichantholide from the Tuber of Icacina
 trichantha.
;
_journal_issue 15
_journal_name_full 'Organic letters'
_journal_page_first 3834
_journal_page_last 3837
_journal_paper_doi 10.1021/acs.orglett.5b01806
_journal_volume 17
_journal_year 2015
_chemical_formula_moiety 'C20 H18 O7'
_chemical_formula_sum 'C20 H18 O7'
_chemical_formula_weight 370.34
_chemical_name_common Icacina9
_chemical_name_systematic
;
 ?
;
_space_group_crystal_system orthorhombic
_space_group_IT_number 19
_space_group_name_Hall 'P 2ac 2ab'
_space_group_name_H-M_alt 'P 21 21 21'
_symmetry_space_group_name_Hall 'P 2ac 2ab'
_symmetry_space_group_name_H-M 'P 21 21 21'
_atom_sites_solution_hydrogens geom
_audit_creation_method SHELXL-2013
_cell_angle_alpha 90
_cell_angle_beta 90
_cell_angle_gamma 90
_cell_formula_units_Z 4
_cell_length_a 5.9680(9)
_cell_length_b 10.5100(10)
_cell_length_c 25.663(2)
_cell_measurement_reflns_used 27459
_cell_measurement_temperature 100.0(2)
_cell_measurement_theta_max 28.7
_cell_measurement_theta_min 1.6
_cell_volume 1609.7(3)
_computing_data_reduction 'XDS (Kabsch)'
_computing_structure_refinement 'SHELXL-2013 (Sheldrick, 2013)'
_diffrn_ambient_temperature 100.0(2)
_diffrn_measured_fraction_theta_full 0.990
_diffrn_measured_fraction_theta_max 0.993
_diffrn_measurement_device_type 'MAR 300mm CCD'
_diffrn_measurement_method 'omega scans'
_diffrn_radiation_type Synchrotron
_diffrn_radiation_wavelength 0.72925
_diffrn_reflns_av_R_equivalents 0.1355
_diffrn_reflns_av_unetI/netI 0.0749
_diffrn_reflns_laue_measured_fraction_full 0.990
_diffrn_reflns_laue_measured_fraction_max 0.993
_diffrn_reflns_limit_h_max 7
_diffrn_reflns_limit_h_min -7
_diffrn_reflns_limit_k_max 13
_diffrn_reflns_limit_k_min -13
_diffrn_reflns_limit_l_max 33
_diffrn_reflns_limit_l_min -33
_diffrn_reflns_number 27458
_diffrn_reflns_point_group_measured_fraction_full 0.991
_diffrn_reflns_point_group_measured_fraction_max 0.993
_diffrn_reflns_theta_full 25.948
_diffrn_reflns_theta_max 28.684
_diffrn_reflns_theta_min 1.628
_diffrn_source 'APS 21-ID-D'
_exptl_absorpt_coefficient_mu 0.122
_exptl_absorpt_correction_type empirical
_exptl_crystal_colour colorless
_exptl_crystal_density_diffrn 1.528
_exptl_crystal_description needle
_exptl_crystal_F_000 776
_exptl_crystal_size_max 0.050
_exptl_crystal_size_mid 0.010
_exptl_crystal_size_min 0.010
_exptl_transmission_factor_max 0.999
_exptl_transmission_factor_min 0.998
_refine_diff_density_max 0.499
_refine_diff_density_min -.399
_refine_diff_density_rms 0.087
_refine_ls_abs_structure_details
;
 Flack x determined using 1570 quotients [(I+)-(I-)]/[(I+)+(I-)]
 (Parsons and Flack (2004), Acta Cryst. A60, s61).
;
_refine_ls_abs_structure_Flack -.3(4)
_refine_ls_extinction_method none
_refine_ls_goodness_of_fit_ref 1.065
_refine_ls_hydrogen_treatment constr
_refine_ls_matrix_type full
_refine_ls_number_parameters 247
_refine_ls_number_reflns 3816
_refine_ls_number_restraints 0
_refine_ls_restrained_S_all 1.065
_refine_ls_R_factor_all 0.0494
_refine_ls_R_factor_gt 0.0491
_refine_ls_shift/su_max 0.000
_refine_ls_shift/su_mean 0.000
_refine_ls_structure_factor_coef Fsqd
_refine_ls_weighting_details 'w=1/[\s^2^(Fo^2^)+(0.0732P)^2^+0.4523P] where P=(Fo^2^+2Fc^2^)/3'
_refine_ls_weighting_scheme calc
_refine_ls_wR_factor_gt 0.1243
_refine_ls_wR_factor_ref 0.1247
_reflns_Friedel_coverage 0.720
_reflns_friedel_fraction_full 0.992
_reflns_friedel_fraction_max 0.994
_reflns_number_gt 3764
_reflns_number_total 3816
_reflns_threshold_expression 'I > 2\s(I)'
_cod_data_source_file ol5b01806_si_003.cif
_cod_data_source_block UIC2014Icacina9
_cod_database_code 1529874
_shelx_space_group_comment
;
The symmetry employed for this shelxl refinement is uniquely defined
by the following loop, which should always be used as a source of
symmetry information in preference to the above space-group names.
They are only intended as comments.
;
_shelxl_version_number 2013-3

loop_
_space_group_symop_operation_xyz
'x, y, z'
'x+1/2, -y+1/2, -z'
'-x, y+1/2, -z+1/2'
'-x+1/2, -y, z+1/2'

loop_
_atom_site_label
_atom_site_type_symbol
_atom_site_fract_x
_atom_site_fract_y
_atom_site_fract_z
_atom_site_U_iso_or_equiv
_atom_site_adp_type
_atom_site_occupancy
_atom_site_site_symmetry_order
_atom_site_calc_flag
_atom_site_refinement_flags_posn
_atom_site_refinement_flags_adp
C1 C 0.1853(4) 0.28797(19) 0.30484(7) 0.0049(4) Uani 1 1 d . .
H1A H 0.0357 0.3077 0.3194 0.006 Uiso 1 1 calc R U
H1B H 0.1707 0.2218 0.2776 0.006 Uiso 1 1 calc R U
C2 C 0.5030(4) 0.3651(2) 0.25063(8) 0.0060(4) Uani 1 1 d . .
O2 O 0.5475(3) 0.40293(15) 0.20792(6) 0.0100(3) Uani 1 1 d . .
C3 C 0.3050(4) 0.40924(19) 0.28394(7) 0.0038(4) Uani 1 1 d . .
O3 O 0.1736(3) 0.48791(15) 0.25255(6) 0.0071(3) Uani 1 1 d . .
H3A H 0.0506 0.5019 0.2674 0.009 Uiso 1 1 calc R U
C4 C 0.4027(4) 0.4764(2) 0.33527(8) 0.0047(4) Uani 1 1 d . .
C18 C 0.3017(4) 0.60761(19) 0.34565(8) 0.0070(4) Uani 1 1 d . .
H18A H 0.1383 0.6004 0.3480 0.010 Uiso 1 1 calc R U
H18B H 0.3413 0.6653 0.3171 0.010 Uiso 1 1 calc R U
H18C H 0.3608 0.6412 0.3785 0.010 Uiso 1 1 calc R U
C5 C 0.3659(4) 0.3763(2) 0.37746(7) 0.0042(4) Uani 1 1 d . .
H5A H 0.2238 0.3930 0.3969 0.005 Uiso 1 1 calc R U
C6 C 0.5660(4) 0.3834(2) 0.41357(8) 0.0065(4) Uani 1 1 d . .
H6A H 0.5364 0.4482 0.4413 0.008 Uiso 1 1 calc R U
O6 O 0.7462(3) 0.43022(16) 0.37894(6) 0.0089(3) Uani 1 1 d . .
C19 C 0.6571(4) 0.4896(2) 0.33683(8) 0.0071(4) Uani 1 1 d . .
O19 O 0.7734(3) 0.54744(16) 0.30631(6) 0.0106(4) Uani 1 1 d . .
C7 C 0.6269(4) 0.2553(2) 0.43939(9) 0.0100(4) Uani 1 1 d . .
H7A H 0.7728 0.2261 0.4255 0.012 Uiso 1 1 calc R U
H7B H 0.6447 0.2688 0.4773 0.012 Uiso 1 1 calc R U
C8 C 0.4527(4) 0.15170(19) 0.43044(8) 0.0059(4) Uani 1 1 d . .
C9 C 0.3092(4) 0.14709(19) 0.38715(7) 0.0043(4) Uani 1 1 d . .
C10 C 0.3516(4) 0.24928(19) 0.34723(8) 0.0036(4) Uani 1 1 d . .
C11 C 0.1489(4) 0.05034(19) 0.37988(8) 0.0059(4) Uani 1 1 d . .
H11A H 0.0540 0.0522 0.3502 0.007 Uiso 1 1 calc R U
C12 C 0.1288(4) -0.0478(2) 0.41586(8) 0.0068(4) Uani 1 1 d . .
C13 C 0.2725(4) -0.0481(2) 0.45904(8) 0.0074(4) Uani 1 1 d . .
C14 C 0.4265(4) 0.0501(2) 0.46481(7) 0.0065(4) Uani 1 1 d . .
O14 O 0.5544(3) 0.03181(15) 0.50898(6) 0.0103(4) Uani 1 1 d . .
C15 C 0.3106(5) -0.1338(2) 0.50227(8) 0.0105(5) Uani 1 1 d . .
H15A H 0.2328 -0.2107 0.5096 0.013 Uiso 1 1 calc R U
C16 C 0.4788(5) -0.0822(2) 0.52997(8) 0.0122(5) Uani 1 1 d . .
H16A H 0.5394 -0.1196 0.5606 0.015 Uiso 1 1 calc R U
C20 C 0.5652(4) 0.20440(19) 0.31876(7) 0.0053(4) Uani 1 1 d . .
H20A H 0.6894 0.2029 0.3443 0.006 Uiso 1 1 calc R U
H20B H 0.5407 0.1157 0.3071 0.006 Uiso 1 1 calc R U
O20 O 0.6378(3) 0.27895(15) 0.27383(6) 0.0074(3) Uani 1 1 d . .
O21 O -0.0180(3) -0.14678(16) 0.41294(6) 0.0127(4) Uani 1 1 d . .
C21 C -0.1744(5) -0.1446(2) 0.37038(9) 0.0169(5) Uani 1 1 d . .
H21A H -0.2630 -0.0662 0.3719 0.025 Uiso 1 1 calc R U
H21B H -0.2744 -0.2183 0.3729 0.025 Uiso 1 1 calc R U
H21C H -0.0924 -0.1479 0.3373 0.025 Uiso 1 1 calc R U

loop_
_atom_site_aniso_label
_atom_site_aniso_U_11
_atom_site_aniso_U_22
_atom_site_aniso_U_33
_atom_site_aniso_U_23
_atom_site_aniso_U_13
_atom_site_aniso_U_12
C1 0.0067(9) 0.0046(9) 0.0035(8) 0.0018(7) -0.0004(7) -0.0017(8)
C2 0.0077(9) 0.0038(9) 0.0065(8) -0.0003(7) 0.0000(7) -0.0009(7)
O2 0.0156(8) 0.0074(7) 0.0071(7) 0.0021(5) 0.0052(6) 0.0019(7)
C3 0.0058(9) 0.0024(8) 0.0032(8) -0.0001(7) 0.0004(7) 0.0002(7)
O3 0.0073(8) 0.0071(7) 0.0070(7) 0.0039(5) 0.0023(6) 0.0028(6)
C4 0.0078(10) 0.0022(8) 0.0040(9) -0.0015(7) 0.0021(7) -0.0011(7)
C18 0.0105(10) 0.0019(8) 0.0084(9) -0.0006(7) 0.0048(8) 0.0016(8)
C5 0.0065(9) 0.0035(8) 0.0025(8) -0.0004(7) 0.0022(7) 0.0001(7)
C6 0.0080(10) 0.0064(9) 0.0051(8) -0.0005(7) -0.0006(7) -0.0035(8)
O6 0.0075(8) 0.0090(7) 0.0104(7) -0.0005(6) -0.0006(6) -0.0044(6)
C19 0.0087(10) 0.0038(9) 0.0089(9) -0.0037(7) 0.0015(8) -0.0021(8)
O19 0.0087(8) 0.0087(7) 0.0144(8) -0.0003(6) 0.0061(6) -0.0024(6)
C7 0.0117(11) 0.0081(9) 0.0101(9) 0.0008(8) -0.0053(8) -0.0033(8)
C8 0.0084(10) 0.0048(9) 0.0045(8) -0.0006(7) -0.0022(7) -0.0012(8)
C9 0.0069(10) 0.0032(8) 0.0028(8) -0.0004(7) 0.0017(7) 0.0006(7)
C10 0.0048(9) 0.0025(8) 0.0034(8) 0.0003(7) -0.0013(7) -0.0014(7)
C11 0.0087(10) 0.0057(9) 0.0033(8) 0.0004(7) -0.0012(7) -0.0019(8)
C12 0.0084(10) 0.0053(9) 0.0068(9) 0.0000(7) -0.0021(8) -0.0008(8)
C13 0.0137(11) 0.0051(9) 0.0034(8) 0.0010(7) 0.0006(8) 0.0018(8)
C14 0.0099(11) 0.0069(9) 0.0028(8) -0.0008(7) -0.0023(8) 0.0026(8)
O14 0.0172(9) 0.0089(7) 0.0049(6) 0.0027(5) -0.0063(6) 0.0001(7)
C15 0.0206(13) 0.0046(9) 0.0063(9) 0.0028(7) -0.0010(8) 0.0011(9)
C16 0.0230(13) 0.0060(9) 0.0076(9) 0.0027(7) -0.0041(9) 0.0036(9)
C20 0.0073(9) 0.0037(8) 0.0048(8) 0.0016(7) 0.0007(8) 0.0012(8)
O20 0.0088(8) 0.0069(7) 0.0064(7) 0.0028(6) 0.0038(6) 0.0024(6)
O21 0.0190(9) 0.0072(7) 0.0120(7) 0.0068(6) -0.0079(7) -0.0082(7)
C21 0.0212(13) 0.0115(10) 0.0182(11) 0.0045(9) -0.0130(10) -0.0105(10)

loop_
_atom_type_symbol
_atom_type_description
_atom_type_scat_dispersion_real
_atom_type_scat_dispersion_imag
_atom_type_scat_source
C C 0.0033 0.0016 'International Tables Vol C Tables 4.2.6.8 and 6.1.1.4'
H H 0.0000 0.0000 'International Tables Vol C Tables 4.2.6.8 and 6.1.1.4'
O O 0.0106 0.0060 'International Tables Vol C Tables 4.2.6.8 and 6.1.1.4'

loop_
_geom_angle_atom_site_label_1
_geom_angle_atom_site_label_2
_geom_angle_atom_site_label_3
_geom_angle
C10 C1 C3 99.50(16)
O2 C2 O20 119.7(2)
O2 C2 C3 125.6(2)
O20 C2 C3 114.67(18)
O3 C3 C2 106.93(16)
O3 C3 C1 115.22(18)
C2 C3 C1 107.36(16)
O3 C3 C4 114.69(16)
C2 C3 C4 108.16(17)
C1 C3 C4 104.13(15)
C5 C4 C19 100.79(18)
C5 C4 C18 116.21(17)
C19 C4 C18 107.80(18)
C5 C4 C3 103.14(16)
C19 C4 C3 115.05(17)
C18 C4 C3 113.38(17)
C6 C5 C4 106.70(17)
C6 C5 C10 113.16(17)
C4 C5 C10 104.31(16)
O6 C6 C5 102.84(15)
O6 C6 C7 112.13(19)
C5 C6 C7 113.93(17)
C19 O6 C6 110.27(18)
O19 C19 O6 121.4(2)
O19 C19 C4 126.8(2)
O6 C19 C4 111.69(19)
C8 C7 C6 113.48(18)
C14 C8 C9 113.94(19)
C14 C8 C7 121.96(18)
C9 C8 C7 124.08(18)
C8 C9 C11 122.97(19)
C8 C9 C10 114.29(18)
C11 C9 C10 122.61(18)
C9 C10 C1 124.42(18)
C9 C10 C20 104.06(16)
C1 C10 C20 106.31(16)
C9 C10 C5 106.49(16)
C1 C10 C5 99.40(16)
C20 C10 C5 117.11(17)
C12 C11 C9 120.43(19)
O21 C12 C11 125.87(19)
O21 C12 C13 115.78(18)
C11 C12 C13 118.3(2)
C14 C13 C12 119.13(19)
C14 C13 C15 106.1(2)
C12 C13 C15 134.8(2)
O14 C14 C13 110.47(18)
O14 C14 C8 124.4(2)
C13 C14 C8 125.17(19)
C14 O14 C16 105.01(18)
C16 C15 C13 105.8(2)
C15 C16 O14 112.68(19)
O20 C20 C10 117.08(17)
C2 O20 C20 122.10(18)
C12 O21 C21 116.57(17)

loop_
_geom_bond_atom_site_label_1
_geom_bond_atom_site_label_2
_geom_bond_distance
C1 C10 1.528(3)
C1 C3 1.557(3)
C2 O2 1.196(3)
C2 O20 1.349(3)
C2 C3 1.531(3)
C3 O3 1.396(2)
C3 C4 1.604(3)
C4 C5 1.525(3)
C4 C19 1.525(3)
C4 C18 1.529(3)
C5 C6 1.513(3)
C5 C10 1.547(3)
C6 O6 1.479(3)
C6 C7 1.544(3)
O6 C19 1.357(3)
C19 O19 1.210(3)
C7 C8 1.523(3)
C8 C14 1.394(3)
C8 C9 1.404(3)
C9 C11 1.408(3)
C9 C10 1.506(3)
C10 C20 1.543(3)
C11 C12 1.389(3)
C12 O21 1.363(3)
C12 C13 1.401(3)
C13 C14 1.390(3)
C13 C15 1.447(3)
C14 O14 1.380(2)
O14 C16 1.389(3)
C15 C16 1.344(4)
C20 O20 1.460(2)
O21 C21 1.437(3)
